data_7157386
loop_
_publ_author_name
'Teng, Qiaoqiao'
'Singh, Chandan'
'Han, Yuan'
'Huynh, Han Vinh'

_publ_section_title
;
 Fused azole-thiazolines via one-pot cyclization of functionalized
 N-heterocyclic carbene precursors.
;
_journal_issue 13
_journal_name_full 'Organic &amp; biomolecular chemistry'
_journal_page_first 2487
_journal_page_last 2491
_journal_paper_doi 10.1039/c9ob02548k
_journal_volume 18
_journal_year 2020
_chemical_formula_sum 'C15 H17 N3 S2'
_chemical_formula_weight 303.44
_space_group_IT_number 61
_space_group_name_Hall '-P 2ac 2ab'
_space_group_name_H-M_alt 'P b c a'
_symmetry_cell_setting orthorhombic
_symmetry_space_group_name_H-M 'P b c a'
_atom_sites_solution_hydrogens geom
_atom_sites_solution_primary direct
_atom_sites_solution_secondary difmap
_audit_creation_method SHELXL-97
_audit_update_record
;
2017-03-26 deposited with the CCDC.	2020-03-10 downloaded from the CCDC.
;
_cell_angle_alpha 90.00
_cell_angle_beta 90.00
_cell_angle_gamma 90.00
_cell_formula_units_Z 8
_cell_length_a 10.5462(6)
_cell_length_b 11.8138(6)
_cell_length_c 24.1532(13)
_cell_measurement_reflns_used 5839
_cell_measurement_temperature 100(2)
_cell_measurement_theta_max 27.47
_cell_measurement_theta_min 2.56
_cell_volume 3009.3(3)
_computing_cell_refinement 'Bruker SMART'
_computing_data_collection 'Bruker SMART'
_computing_data_reduction 'Bruker SAINT'
_computing_molecular_graphics 'Bruker SHELXTL'
_computing_publication_material 'Bruker SHELXTL'
_computing_structure_refinement 'SHELXL-97 (Sheldrick, 1997)'
_computing_structure_solution 'SHELXS-97 (Sheldrick, 1990)'
_diffrn_ambient_temperature 100(2)
_diffrn_measured_fraction_theta_full 1.000
_diffrn_measured_fraction_theta_max 1.000
_diffrn_measurement_device_type 'CCD area detector'
_diffrn_measurement_method 'phi and omega scans'
_diffrn_radiation_monochromator graphite
_diffrn_radiation_source 'fine-focus sealed tube'
_diffrn_radiation_type MoK\a
_diffrn_radiation_wavelength 0.71073
_diffrn_reflns_av_R_equivalents 0.0384
_diffrn_reflns_av_sigmaI/netI 0.0272
_diffrn_reflns_limit_h_max 13
_diffrn_reflns_limit_h_min -13
_diffrn_reflns_limit_k_max 15
_diffrn_reflns_limit_k_min -15
_diffrn_reflns_limit_l_max 31
_diffrn_reflns_limit_l_min -17
_diffrn_reflns_number 20165
_diffrn_reflns_theta_full 27.50
_diffrn_reflns_theta_max 27.50
_diffrn_reflns_theta_min 1.69
_exptl_absorpt_coefficient_mu 0.347
_exptl_absorpt_correction_T_max 0.9498
_exptl_absorpt_correction_T_min 0.8188
_exptl_absorpt_correction_type multi-scan
_exptl_absorpt_process_details 'Sadabs, (Sheldrick 2001)'
_exptl_crystal_colour yellow
_exptl_crystal_density_diffrn 1.340
_exptl_crystal_density_meas ?
_exptl_crystal_density_method 'not measured'
_exptl_crystal_description block
_exptl_crystal_F_000 1280
_exptl_crystal_size_max 0.60
_exptl_crystal_size_mid 0.30
_exptl_crystal_size_min 0.15
_refine_diff_density_max 0.542
_refine_diff_density_min -0.304
_refine_diff_density_rms 0.075
_refine_ls_extinction_method none
_refine_ls_goodness_of_fit_ref 1.096
_refine_ls_hydrogen_treatment constr
_refine_ls_matrix_type full
_refine_ls_number_parameters 194
_refine_ls_number_reflns 3455
_refine_ls_number_restraints 2
_refine_ls_restrained_S_all 1.096
_refine_ls_R_factor_all 0.0517
_refine_ls_R_factor_gt 0.0467
_refine_ls_shift/su_max 0.001
_refine_ls_shift/su_mean 0.000
_refine_ls_structure_factor_coef Fsqd
_refine_ls_weighting_details 'calc w=1/[\s^2^(Fo^2^)+(0.0590P)^2^+2.1451P] where P=(Fo^2^+2Fc^2^)/3'
_refine_ls_weighting_scheme calc
_refine_ls_wR_factor_gt 0.1138
_refine_ls_wR_factor_ref 0.1167
_reflns_number_gt 3130
_reflns_number_total 3455
_reflns_threshold_expression >2sigma(I)
_cod_data_source_file c9ob02548k2.cif
_cod_data_source_block 9490
_cod_depositor_comments
;
The following automatic conversions were performed:

data item '_exptl_absorpt_correction_type' value 'Multi-scan' was
changed to 'multi-scan' in accordance with the
/home/data/users/saulius/crontab/automatic-downloads/rss-feeds/RSC/lib/dictionaries/cif_core.dic
dictionary named 'cif_core.dic' version 2.4.2 last updated on
2011-04-26.

data item '_symmetry_cell_setting' value 'Orthorhombic' was changed
to 'orthorhombic' in accordance with the
/home/data/users/saulius/crontab/automatic-downloads/rss-feeds/RSC/lib/dictionaries/cif_core.dic
dictionary named 'cif_core.dic' version 2.4.2 last updated on
2011-04-26.

data item '_exptl_crystal_density_meas' value 'Not Measured' was
changed to '?' -- the value is perceived as not measured.

Automatic conversion script
Id: cif_fix_values 7556 2019-12-06 15:28:31Z antanas 

 Adding full bibliography for 7157386--7157390.cif.
;
_cod_original_sg_symbol_H-M Pbca
_cod_database_code 7157386

loop_
_symmetry_equiv_pos_as_xyz
'x, y, z'
'-x+1/2, -y, z+1/2'
'-x, y+1/2, -z+1/2'
'x+1/2, -y+1/2, -z'
'-x, -y, -z'
'x-1/2, y, -z-1/2'
'x, -y-1/2, z-1/2'
'-x-1/2, y-1/2, z'

loop_
_atom_site_label
_atom_site_type_symbol
_atom_site_fract_x
_atom_site_fract_y
_atom_site_fract_z
_atom_site_U_iso_or_equiv
_atom_site_adp_type
_atom_site_occupancy
_atom_site_symmetry_multiplicity
_atom_site_calc_flag
_atom_site_refinement_flags
_atom_site_disorder_assembly
_atom_site_disorder_group
C4A C 0.4329(3) 0.3417(6) 0.5796(4) 0.0267(14) Uani 0.565(19) 1 d PD A 1
H4AA H 0.3758 0.3065 0.6072 0.032 Uiso 0.565(19) 1 calc PR A 1
H4AB H 0.3807 0.3872 0.5538 0.032 Uiso 0.565(19) 1 calc PR A 1
C4B C 0.4522(8) 0.3665(5) 0.5605(4) 0.0235(18) Uani 0.435(19) 1 d PD A 2
H4BA H 0.3629 0.3608 0.5728 0.028 Uiso 0.435(19) 1 calc PR A 2
H4BB H 0.4547 0.4135 0.5266 0.028 Uiso 0.435(19) 1 calc PR A 2
S1 S 0.54726(4) 0.43318(4) 0.61464(2) 0.02048(14) Uani 1 1 d D . .
S2 S 0.32558(5) 0.64905(5) 0.61294(2) 0.02707(15) Uani 1 1 d . . .
N1 N 0.62796(13) 0.24218(12) 0.57351(6) 0.0162(3) Uani 1 1 d . . .
N2 N 0.77862(14) 0.31393(12) 0.62339(6) 0.0149(3) Uani 1 1 d . . .
N3 N 0.26593(17) 0.57066(15) 0.50641(7) 0.0294(4) Uani 1 1 d . . .
C1 C 0.82344(17) 0.21322(14) 0.60023(8) 0.0177(4) Uani 1 1 d . A .
H1 H 0.9054 0.1817 0.6055 0.021 Uiso 1 1 calc R . .
C2 C 0.72971(17) 0.16857(15) 0.56895(7) 0.0188(4) Uani 1 1 d . A .
H2 H 0.7329 0.1005 0.5481 0.023 Uiso 1 1 calc R . .
C3 C 0.50249(17) 0.25096(18) 0.54803(9) 0.0281(4) Uani 1 1 d D A .
H3A H 0.4569 0.1779 0.5507 0.034 Uiso 0.565(19) 1 calc PR A 1
H3B H 0.5101 0.2719 0.5085 0.034 Uiso 0.565(19) 1 calc PR A 1
H3C H 0.4452 0.1926 0.5635 0.034 Uiso 0.435(19) 1 d PR A 2
H3D H 0.5087 0.2394 0.5075 0.034 Uiso 0.435(19) 1 d PR A 2
C5 C 0.65990(16) 0.32861(15) 0.60580(7) 0.0154(3) Uani 1 1 d . A .
C6 C 0.84695(15) 0.39166(14) 0.65889(7) 0.0142(3) Uani 1 1 d . A .
C7 C 0.80564(16) 0.40574(14) 0.71331(7) 0.0155(3) Uani 1 1 d . . .
C8 C 0.86838(16) 0.48648(14) 0.74560(7) 0.0165(3) Uani 1 1 d . A .
H8 H 0.8409 0.4993 0.7825 0.020 Uiso 1 1 calc R . .
C9 C 0.97015(16) 0.54858(14) 0.72493(7) 0.0168(3) Uani 1 1 d . . .
C10 C 1.01035(16) 0.52862(14) 0.67096(7) 0.0175(4) Uani 1 1 d . A .
H10 H 1.0809 0.5697 0.6570 0.021 Uiso 1 1 calc R . .
C11 C 0.95045(16) 0.45031(14) 0.63684(7) 0.0154(3) Uani 1 1 d . . .
C12 C 0.69908(17) 0.33645(15) 0.73760(8) 0.0195(4) Uani 1 1 d . A .
H12A H 0.6176 0.3707 0.7276 0.029 Uiso 1 1 calc R . .
H12B H 0.7074 0.3345 0.7780 0.029 Uiso 1 1 calc R . .
H12C H 0.7030 0.2592 0.7230 0.029 Uiso 1 1 calc R . .
C13 C 1.03941(18) 0.63331(16) 0.76055(8) 0.0217(4) Uani 1 1 d . A .
H13A H 1.1168 0.5987 0.7753 0.032 Uiso 1 1 calc R . .
H13B H 0.9846 0.6567 0.7913 0.032 Uiso 1 1 calc R . .
H13C H 1.0618 0.6996 0.7382 0.032 Uiso 1 1 calc R . .
C14 C 0.99772(18) 0.42948(15) 0.57890(7) 0.0200(4) Uani 1 1 d . A .
H14A H 1.0561 0.4902 0.5682 0.030 Uiso 1 1 calc R . .
H14B H 0.9257 0.4280 0.5533 0.030 Uiso 1 1 calc R . .
H14C H 1.0421 0.3567 0.5775 0.030 Uiso 1 1 calc R . .
C15 C 0.29094(16) 0.60431(15) 0.55024(8) 0.0190(4) Uani 1 1 d . . .

loop_
_atom_site_aniso_label
_atom_site_aniso_U_11
_atom_site_aniso_U_22
_atom_site_aniso_U_33
_atom_site_aniso_U_23
_atom_site_aniso_U_13
_atom_site_aniso_U_12
C4A 0.019(2) 0.010(2) 0.051(3) 0.005(2) -0.0163(19) -0.0024(14)
C4B 0.022(3) 0.008(2) 0.040(4) 0.006(2) -0.015(3) -0.001(2)
S1 0.0145(2) 0.0183(2) 0.0287(3) -0.00672(17) -0.00268(17) 0.00345(15)
S2 0.0189(3) 0.0374(3) 0.0249(3) -0.0038(2) 0.00005(18) -0.00452(19)
N1 0.0157(7) 0.0129(7) 0.0201(7) -0.0029(6) -0.0006(6) -0.0021(5)
N2 0.0131(7) 0.0121(7) 0.0194(7) -0.0016(5) 0.0003(6) -0.0002(5)
N3 0.0302(9) 0.0314(9) 0.0266(9) 0.0011(7) -0.0007(7) -0.0024(7)
C1 0.0170(8) 0.0122(8) 0.0237(9) -0.0007(7) 0.0025(7) 0.0016(6)
C2 0.0208(9) 0.0125(8) 0.0231(9) -0.0039(7) 0.0027(7) -0.0003(6)
C3 0.0168(9) 0.0317(10) 0.0357(11) -0.0115(9) -0.0085(8) -0.0013(8)
C5 0.0138(8) 0.0137(8) 0.0189(8) 0.0000(6) 0.0010(6) -0.0004(6)
C6 0.0117(7) 0.0110(8) 0.0200(8) -0.0015(6) -0.0033(6) -0.0001(6)
C7 0.0128(7) 0.0129(8) 0.0210(8) 0.0011(6) -0.0013(6) 0.0026(6)
C8 0.0168(8) 0.0158(8) 0.0167(8) -0.0012(7) -0.0015(6) 0.0029(6)
C9 0.0156(8) 0.0129(8) 0.0219(9) -0.0016(6) -0.0060(7) 0.0026(6)
C10 0.0137(8) 0.0154(8) 0.0236(9) 0.0022(7) -0.0008(7) -0.0022(6)
C11 0.0134(8) 0.0136(8) 0.0192(8) 0.0009(6) -0.0009(6) 0.0023(6)
C12 0.0170(8) 0.0182(8) 0.0233(9) 0.0014(7) 0.0022(7) -0.0009(7)
C13 0.0201(9) 0.0200(9) 0.0249(10) -0.0043(7) -0.0055(7) -0.0011(7)
C14 0.0206(9) 0.0187(9) 0.0207(9) -0.0005(7) 0.0027(7) -0.0018(7)
C15 0.0139(8) 0.0166(8) 0.0266(10) 0.0047(7) 0.0024(7) 0.0011(6)

loop_
_atom_type_symbol
_atom_type_description
_atom_type_scat_dispersion_real
_atom_type_scat_dispersion_imag
_atom_type_scat_source
C C 0.0033 0.0016 'International Tables Vol C Tables 4.2.6.8 and 6.1.1.4'
H H 0.0000 0.0000 'International Tables Vol C Tables 4.2.6.8 and 6.1.1.4'
N N 0.0061 0.0033 'International Tables Vol C Tables 4.2.6.8 and 6.1.1.4'
S S 0.1246 0.1234 'International Tables Vol C Tables 4.2.6.8 and 6.1.1.4'

loop_
_geom_angle_atom_site_label_1
_geom_angle_atom_site_label_2
_geom_angle_atom_site_label_3
_geom_angle
_geom_angle_site_symmetry_1
_geom_angle_site_symmetry_3
_geom_angle_publ_flag
C3 C4A S1 109.5(2) . . ?
C3 C4B S1 110.1(2) . . ?
C5 S1 C4B 88.88(17) . . ?
C5 S1 C4A 88.50(15) . . ?
C4B S1 C4A 18.38(19) . . ?
C5 N1 C2 109.43(14) . . ?
C5 N1 C3 114.96(15) . . ?
C2 N1 C3 135.35(15) . . ?
C5 N2 C1 107.51(14) . . ?
C5 N2 C6 124.98(14) . . ?
C1 N2 C6 127.49(14) . . ?
C2 C1 N2 107.98(15) . . ?
C1 C2 N1 106.08(15) . . ?
N1 C3 C4B 107.5(2) . . ?
N1 C3 C4A 106.1(2) . . ?
C4B C3 C4A 22.4(2) . . ?
N1 C5 N2 108.98(15) . . ?
N1 C5 S1 116.61(13) . . ?
N2 C5 S1 134.38(14) . . ?
C7 C6 C11 122.94(15) . . ?
C7 C6 N2 118.57(15) . . ?
C11 C6 N2 118.49(15) . . ?
C6 C7 C8 117.33(16) . . ?
C6 C7 C12 122.30(15) . . ?
C8 C7 C12 120.36(16) . . ?
C9 C8 C7 121.59(16) . . ?
C10 C9 C8 118.79(16) . . ?
C10 C9 C13 119.97(16) . . ?
C8 C9 C13 121.21(16) . . ?
C11 C10 C9 121.98(16) . . ?
C10 C11 C6 117.29(16) . . ?
C10 C11 C14 120.60(16) . . ?
C6 C11 C14 122.10(15) . . ?
N3 C15 S2 178.66(18) . . ?

loop_
_geom_bond_atom_site_label_1
_geom_bond_atom_site_label_2
_geom_bond_distance
_geom_bond_site_symmetry_2
_geom_bond_publ_flag
C4A C3 1.507(4) . ?
C4A S1 1.827(3) . ?
C4B C3 1.495(4) . ?
C4B S1 1.826(4) . ?
S1 C5 1.7271(18) . ?
S2 C15 1.645(2) . ?
N1 C5 1.328(2) . ?
N1 C2 1.386(2) . ?
N1 C3 1.463(2) . ?
N2 C5 1.333(2) . ?
N2 C1 1.397(2) . ?
N2 C6 1.448(2) . ?
N3 C15 1.161(3) . ?
C1 C2 1.351(3) . ?
C6 C7 1.395(2) . ?
C6 C11 1.398(2) . ?
C7 C8 1.399(2) . ?
C7 C12 1.509(2) . ?
C8 C9 1.393(2) . ?
C9 C10 1.391(3) . ?
C9 C13 1.508(2) . ?
C10 C11 1.391(2) . ?
C11 C14 1.506(2) . ?
